data_4334058
loop_
_publ_author_name
'Saroj L. Samal'
'Fakhili Gulo'
'John D. Corbett'

_publ_section_title
;
 Cluster Chemistry in Electron-Poor Ae-Pt-Cd Systems (Ae = Ca, Sr, Ba):
 (Sr,Ba)Pt2Cd4, Ca6Pt8Cd16, and Its Known Antitype Er6Pd16Sb8
;
_journal_name_full 'Inorganic Chemistry'
_journal_page_first 2697
_journal_page_last 2704
_journal_paper_doi 10.1021/ic302767b
_journal_volume 52
_journal_year 2013
_chemical_formula_sum 'Ba Cd4 Pt2'
_chemical_formula_weight 977.12
_chemical_name_systematic
; 
 ? 
;
_space_group_IT_number 136
_symmetry_cell_setting tetragonal
_symmetry_space_group_name_Hall '-P 4n 2n'
_symmetry_space_group_name_H-M 'P 42/m n m'
_atom_sites_solution_primary direct
_atom_sites_solution_secondary difmap
_audit_creation_method SHELXL-97
_cell_angle_alpha 90.00
_cell_angle_beta 90.00
_cell_angle_gamma 90.00
_cell_formula_units_Z 2
_cell_length_a 8.3719(12)
_cell_length_b 8.3719(12)
_cell_length_c 4.4624(9)
_cell_measurement_reflns_used 234
_cell_measurement_temperature 293(2)
_cell_measurement_theta_max 28.27
_cell_measurement_theta_min 3.44
_cell_volume 312.76(9)
_computing_structure_refinement 'SHELXL-97 (Sheldrick, 1997)'
_computing_structure_solution 'SHELXS-97 (Sheldrick, 1990)'
_diffrn_ambient_temperature 293(2)
_diffrn_measured_fraction_theta_full 0.987
_diffrn_measured_fraction_theta_max 0.987
_diffrn_radiation_monochromator graphite
_diffrn_radiation_source 'fine-focus sealed tube'
_diffrn_radiation_type MoK\a
_diffrn_radiation_wavelength 0.71073
_diffrn_reflns_av_R_equivalents 0.0359
_diffrn_reflns_av_sigmaI/netI 0.0178
_diffrn_reflns_limit_h_max 10
_diffrn_reflns_limit_h_min -10
_diffrn_reflns_limit_k_max 11
_diffrn_reflns_limit_k_min -11
_diffrn_reflns_limit_l_max 5
_diffrn_reflns_limit_l_min -5
_diffrn_reflns_number 2540
_diffrn_reflns_theta_full 28.27
_diffrn_reflns_theta_max 28.27
_diffrn_reflns_theta_min 3.44
_exptl_absorpt_coefficient_mu 63.927
_exptl_absorpt_correction_T_max 0.12
_exptl_absorpt_correction_T_min 0.09
_exptl_absorpt_correction_type empirical
_exptl_absorpt_process_details SADABS
_exptl_crystal_colour metallic
_exptl_crystal_density_diffrn 10.376
_exptl_crystal_description irregular
_exptl_crystal_F_000 808
_exptl_crystal_size_max 0.05
_exptl_crystal_size_mid 0.04
_exptl_crystal_size_min 0.03
_refine_diff_density_max 1.075
_refine_diff_density_min -1.064
_refine_diff_density_rms 0.419
_refine_ls_extinction_coef 0.0030(2)
_refine_ls_extinction_expression Fc^*^=kFc[1+0.001xFc^2^\l^3^/sin(2\q)]^-1/4^
_refine_ls_extinction_method SHELXL
_refine_ls_goodness_of_fit_ref 1.138
_refine_ls_matrix_type full
_refine_ls_number_parameters 15
_refine_ls_number_reflns 234
_refine_ls_number_restraints 0
_refine_ls_restrained_S_all 1.138
_refine_ls_R_factor_all 0.0185
_refine_ls_R_factor_gt 0.0173
_refine_ls_shift/su_max 0.000
_refine_ls_shift/su_mean 0.000
_refine_ls_structure_factor_coef Fsqd
_refine_ls_weighting_details 'calc w=1/[\s^2^(Fo^2^)+(0.0182P)^2^+0.0000P] where P=(Fo^2^+2Fc^2^)/3'
_refine_ls_weighting_scheme calc
_refine_ls_wR_factor_gt 0.0347
_refine_ls_wR_factor_ref 0.0349
_reflns_number_gt 222
_reflns_number_total 234
_reflns_threshold_expression >2sigma(I)
_cod_data_source_file ic302767b_si_002_2.cif
_cod_data_source_block BaPt2Cd4
_cod_database_code 4334058

loop_
_symmetry_equiv_pos_as_xyz
'x, y, z'
'-x, -y, z'
'-y+1/2, x+1/2, z+1/2'
'y+1/2, -x+1/2, z+1/2'
'-x+1/2, y+1/2, -z+1/2'
'x+1/2, -y+1/2, -z+1/2'
'y, x, -z'
'-y, -x, -z'
'-x, -y, -z'
'x, y, -z'
'y-1/2, -x-1/2, -z-1/2'
'-y-1/2, x-1/2, -z-1/2'
'x-1/2, -y-1/2, z-1/2'
'-x-1/2, y-1/2, z-1/2'
'-y, -x, z'
'y, x, z'

loop_
_atom_site_label
_atom_site_type_symbol
_atom_site_fract_x
_atom_site_fract_y
_atom_site_fract_z
_atom_site_U_iso_or_equiv
_atom_site_adp_type
_atom_site_occupancy
_atom_site_symmetry_multiplicity
_atom_site_calc_flag
_atom_site_refinement_flags
Pt Pt 0.27762(3) 0.27762(3) 0.0000 0.01094(16) Uani 1 4 d S
Ba Ba 0.0000 0.0000 0.0000 0.0110(2) Uani 1 8 d S
Cd Cd 0.84349(6) 0.40970(7) 0.0000 0.01119(17) Uani 1 2 d S

loop_
_atom_site_aniso_label
_atom_site_aniso_U_11
_atom_site_aniso_U_22
_atom_site_aniso_U_33
_atom_site_aniso_U_23
_atom_site_aniso_U_13
_atom_site_aniso_U_12
Pt 0.01128(19) 0.01128(19) 0.0102(2) 0.000 0.000 0.00022(15)
Ba 0.0099(3) 0.0099(3) 0.0132(4) 0.000 0.000 0.0004(3)
Cd 0.0132(3) 0.0094(3) 0.0109(3) 0.000 0.000 -0.0015(2)

loop_
_atom_type_symbol
_atom_type_description
_atom_type_scat_dispersion_real
_atom_type_scat_dispersion_imag
_atom_type_scat_source
Cd Cd -0.8075 1.2024 'International Tables Vol C Tables 4.2.6.8 and 6.1.1.4'
Ba Ba -0.3244 2.2819 'International Tables Vol C Tables 4.2.6.8 and 6.1.1.4'
Pt Pt -1.7033 8.3905 'International Tables Vol C Tables 4.2.6.8 and 6.1.1.4'

loop_
_geom_angle_atom_site_label_1
_geom_angle_atom_site_label_2
_geom_angle_atom_site_label_3
_geom_angle
_geom_angle_site_symmetry_1
_geom_angle_site_symmetry_3
Cd Pt Cd 65.19(2) 13_565 3_544
Cd Pt Cd 106.62(2) 13_565 13_566
Cd Pt Cd 150.05(3) 3_544 13_566
Cd Pt Cd 150.05(3) 13_565 3_545
Cd Pt Cd 106.62(2) 3_544 3_545
Cd Pt Cd 65.19(2) 13_566 3_545
Cd Pt Cd 67.145(16) 13_565 15_665
Cd Pt Cd 126.668(12) 3_544 15_665
Cd Pt Cd 67.145(16) 13_566 15_665
Cd Pt Cd 126.668(11) 3_545 15_665
Cd Pt Cd 126.668(12) 13_565 9_665
Cd Pt Cd 67.145(16) 3_544 9_665
Cd Pt Cd 126.668(11) 13_566 9_665
Cd Pt Cd 67.145(16) 3_545 9_665
Cd Pt Cd 132.35(3) 15_665 9_665
Cd Pt Ba 75.024(16) 13_565 .
Cd Pt Ba 75.024(16) 3_544 .
Cd Pt Ba 75.024(16) 13_566 .
Cd Pt Ba 75.024(16) 3_545 .
Cd Pt Ba 113.827(13) 15_665 .
Cd Pt Ba 113.827(13) 9_665 .
Cd Pt Ba 135.690(17) 13_565 3
Cd Pt Ba 135.690(17) 3_544 3
Cd Pt Ba 71.259(16) 13_566 3
Cd Pt Ba 71.259(16) 3_545 3
Cd Pt Ba 72.050(10) 15_665 3
Cd Pt Ba 72.050(10) 9_665 3
Ba Pt Ba 139.721(8) . 3
Cd Pt Ba 71.259(16) 13_565 3_554
Cd Pt Ba 71.259(16) 3_544 3_554
Cd Pt Ba 135.690(17) 13_566 3_554
Cd Pt Ba 135.690(17) 3_545 3_554
Cd Pt Ba 72.050(10) 15_665 3_554
Cd Pt Ba 72.050(10) 9_665 3_554
Ba Pt Ba 139.721(8) . 3_554
Ba Pt Ba 80.558(17) 3 3_554
Pt Ba Pt 180.0 9 .
Pt Ba Pt 90.0 9 11_566
Pt Ba Pt 90.0 . 11_566
Pt Ba Pt 90.0 9 3_544
Pt Ba Pt 90.0 . 3_544
Pt Ba Pt 180.0 11_566 3_544
Pt Ba Pt 90.0 9 3_545
Pt Ba Pt 90.0 . 3_545
Pt Ba Pt 99.442(17) 11_566 3_545
Pt Ba Pt 80.558(17) 3_544 3_545
Pt Ba Pt 90.0 9 11_565
Pt Ba Pt 90.0 . 11_565
Pt Ba Pt 80.558(17) 11_566 11_565
Pt Ba Pt 99.442(17) 3_544 11_565
Pt Ba Pt 180.0 3_545 11_565
Pt Ba Cd 65.907(8) 9 15_565
Pt Ba Cd 114.093(8) . 15_565
Pt Ba Cd 45.857(8) 11_566 15_565
Pt Ba Cd 134.143(8) 3_544 15_565
Pt Ba Cd 134.143(8) 3_545 15_565
Pt Ba Cd 45.857(8) 11_565 15_565
Pt Ba Cd 114.093(8) 9 7_545
Pt Ba Cd 65.907(8) . 7_545
Pt Ba Cd 134.143(8) 11_566 7_545
Pt Ba Cd 45.857(8) 3_544 7_545
Pt Ba Cd 45.857(8) 3_545 7_545
Pt Ba Cd 134.143(8) 11_565 7_545
Cd Ba Cd 180.000(6) 15_565 7_545
Pt Ba Cd 65.907(8) 9 9_655
Pt Ba Cd 114.093(8) . 9_655
Pt Ba Cd 134.143(8) 11_566 9_655
Pt Ba Cd 45.857(8) 3_544 9_655
Pt Ba Cd 45.857(8) 3_545 9_655
Pt Ba Cd 134.143(8) 11_565 9_655
Cd Ba Cd 131.814(16) 15_565 9_655
Cd Ba Cd 48.186(16) 7_545 9_655
Pt Ba Cd 114.093(8) 9 1_455
Pt Ba Cd 65.907(8) . 1_455
Pt Ba Cd 45.857(8) 11_566 1_455
Pt Ba Cd 134.143(8) 3_544 1_455
Pt Ba Cd 134.143(8) 3_545 1_455
Pt Ba Cd 45.857(8) 11_565 1_455
Cd Ba Cd 48.186(16) 15_565 1_455
Cd Ba Cd 131.814(16) 7_545 1_455
Cd Ba Cd 180.000(16) 9_655 1_455
Pt Ba Cd 133.692(9) 9 13_566
Pt Ba Cd 46.308(9) . 13_566
Pt Ba Cd 85.387(12) 11_566 13_566
Pt Ba Cd 94.613(12) 3_544 13_566
Pt Ba Cd 45.922(10) 3_545 13_566
Pt Ba Cd 134.078(10) 11_565 13_566
Cd Ba Cd 130.547(12) 15_565 13_566
Cd Ba Cd 49.453(12) 7_545 13_566
Cd Ba Cd 85.061(7) 9_655 13_566
Cd Ba Cd 94.939(7) 1_455 13_566
Pt Ba Cd 46.308(9) 9 5_544
Pt Ba Cd 133.692(9) . 5_544
Pt Ba Cd 94.613(12) 11_566 5_544
Pt Ba Cd 85.387(12) 3_544 5_544
Pt Ba Cd 134.078(10) 3_545 5_544
Pt Ba Cd 45.922(10) 11_565 5_544
Cd Ba Cd 49.453(12) 15_565 5_544
Cd Ba Cd 130.547(12) 7_545 5_544
Cd Ba Cd 94.939(7) 9_655 5_544
Cd Ba Cd 85.061(7) 1_455 5_544
Cd Ba Cd 180.0 13_566 5_544
Pt Cd Pt 106.62(2) 11_665 11_666
Pt Cd Pt 117.000(15) 11_665 9_665
Pt Cd Pt 117.000(15) 11_666 9_665
Pt Cd Cd 57.405(11) 11_665 15_665
Pt Cd Cd 57.405(11) 11_666 15_665
Pt Cd Cd 113.827(13) 9_665 15_665
Pt Cd Cd 116.958(17) 11_665 9_765
Pt Cd Cd 116.958(17) 11_666 9_765
Pt Cd Cd 81.19(2) 9_665 9_765
Cd Cd Cd 164.98(2) 15_665 9_765
Pt Cd Cd 127.61(3) 11_665 3_645
Pt Cd Cd 56.810(19) 11_666 3_645
Pt Cd Cd 114.120(14) 9_665 3_645
Cd Cd Cd 110.234(15) 15_665 3_645
Cd Cd Cd 60.700(7) 9_765 3_645
Pt Cd Cd 56.810(19) 11_665 3_644
Pt Cd Cd 127.61(3) 11_666 3_644
Pt Cd Cd 114.121(15) 9_665 3_644
Cd Cd Cd 110.234(14) 15_665 3_644
Cd Cd Cd 60.700(7) 9_765 3_644
Cd Cd Cd 92.41(2) 3_645 3_644
Pt Cd Cd 172.36(2) 11_665 11_676
Pt Cd Cd 80.414(17) 11_666 11_676
Pt Cd Cd 56.044(17) 9_665 11_676
Cd Cd Cd 126.832(13) 15_665 11_676
Cd Cd Cd 60.700(7) 9_765 11_676
Cd Cd Cd 58.599(14) 3_645 11_676
Cd Cd Cd 121.400(14) 3_644 11_676
Pt Cd Cd 80.414(17) 11_665 11_675
Pt Cd Cd 172.36(2) 11_666 11_675
Pt Cd Cd 56.044(17) 9_665 11_675
Cd Cd Cd 126.832(14) 15_665 11_675
Cd Cd Cd 60.700(7) 9_765 11_675
Cd Cd Cd 121.400(14) 3_645 11_675
Cd Cd Cd 58.599(14) 3_644 11_675
Cd Cd Cd 92.41(2) 11_676 11_675
Pt Cd Ba 62.884(15) 11_665 1_655
Pt Cd Ba 62.884(15) 11_666 1_655
Pt Cd Ba 179.73(2) 9_665 1_655
Cd Cd Ba 65.907(8) 15_665 1_655
Cd Cd Ba 99.07(3) 9_765 1_655
Cd Cd Ba 66.042(18) 3_645 1_655
Cd Cd Ba 66.042(18) 3_644 1_655
Cd Cd Ba 124.086(13) 11_676 1_655
Cd Cd Ba 124.086(13) 11_675 1_655
Pt Cd Ba 58.668(13) 11_665 3_554
Pt Cd Ba 116.270(19) 11_666 3_554
Pt Cd Ba 62.029(11) 9_665 3_554
Cd Cd Ba 66.221(8) 15_665 3_554
Cd Cd Ba 124.641(19) 9_765 3_554
Cd Cd Ba 170.677(14) 3_645 3_554
Cd Cd Ba 96.910(16) 3_644 3_554
Cd Cd Ba 115.85(2) 11_676 3_554
Cd Cd Ba 64.505(18) 11_675 3_554
Ba Cd Ba 117.776(11) 1_655 3_554
Pt Cd Ba 116.270(19) 11_665 3
Pt Cd Ba 58.668(13) 11_666 3
Pt Cd Ba 62.029(11) 9_665 3
Cd Cd Ba 66.221(8) 15_665 3
Cd Cd Ba 124.641(19) 9_765 3
Cd Cd Ba 96.910(16) 3_645 3
Cd Cd Ba 170.677(14) 3_644 3
Cd Cd Ba 64.505(18) 11_676 3
Cd Cd Ba 115.85(2) 11_675 3
Ba Cd Ba 117.776(11) 1_655 3
Ba Cd Ba 73.769(18) 3_554 3

loop_
_geom_bond_atom_site_label_1
_geom_bond_atom_site_label_2
_geom_bond_distance
_geom_bond_site_symmetry_2
Pt Cd 2.7824(5) 13_565
Pt Cd 2.7824(5) 3_544
Pt Cd 2.7824(5) 13_566
Pt Cd 2.7824(5) 3_545
Pt Cd 2.8072(7) 15_665
Pt Cd 2.8072(8) 9_665
Pt Ba 3.2869(6) .
Pt Ba 3.4511(5) 3
Pt Ba 3.4511(5) 3_554
Ba Pt 3.2869(6) 9
Ba Pt 3.4512(5) 11_566
Ba Pt 3.4512(5) 3_544
Ba Pt 3.4512(5) 3_545
Ba Pt 3.4512(5) 11_565
Ba Cd 3.6718(5) 15_565
Ba Cd 3.6718(5) 7_545
Ba Cd 3.6718(5) 9_655
Ba Cd 3.6718(5) 1_455
Ba Cd 3.7174(6) 13_566
Ba Cd 3.7174(6) 5_544
Cd Pt 2.7824(5) 11_665
Cd Pt 2.7824(5) 11_666
Cd Pt 2.8072(7) 9_665
Cd Cd 2.9977(11) 15_665
Cd Cd 3.0254(11) 9_765
Cd Cd 3.0911(6) 3_645
Cd Cd 3.0911(6) 3_644
Cd Cd 3.0911(6) 11_676
Cd Cd 3.0911(6) 11_675
Cd Ba 3.6717(5) 1_655
Cd Ba 3.7174(6) 3_554
Cd Ba 3.7174(6) 3
